data_7721113
loop_
_publ_author_name
'Manimuthu, Akilesh'
'Bhuvanesh, Nattamai'
'Nallasamy, Professor Dr. Dharmaraj'

_publ_section_title
;
 Organoruthenium(II) complexes appended with racemic pyrazoline ligands:
 An integrated experimental and theoretical insights revealing their
 apoptotic efficacy
;
_journal_name_full 'Dalton Transactions'
_journal_paper_doi 10.1039/D6DT00737F
_journal_year 2026
_chemical_absolute_configuration ad
_chemical_formula_moiety 'C29 H35 Cl N3 O Ru S, Cl, H2 O'
_chemical_formula_sum 'C29 H37 Cl2 N3 O2 Ru S'
_chemical_formula_weight 663.64
_space_group_crystal_system orthorhombic
_space_group_IT_number 33
_space_group_name_Hall 'P 2c -2n'
_space_group_name_H-M_alt 'P n a 21'
_atom_sites_solution_hydrogens mixed
_atom_sites_solution_primary dual
_audit_creation_date 2025-01-15
_audit_creation_method
;
Olex2 1.5
(compiled 2023.08.24 svn.re1ec1418 for OlexSys, GUI svn.r6817)
;
_audit_update_record
;
2025-01-17 deposited with the CCDC.	2026-06-11 downloaded from the CCDC.
;
_cell_angle_alpha 90
_cell_angle_beta 90
_cell_angle_gamma 90
_cell_formula_units_Z 8
_cell_length_a 18.78345(9)
_cell_length_b 9.83479(5)
_cell_length_c 32.04140(15)
_cell_measurement_reflns_used 94820
_cell_measurement_temperature 99.98(16)
_cell_measurement_theta_max 80.0600
_cell_measurement_theta_min 2.7220
_cell_volume 5919.05(5)
_computing_cell_refinement 'CrysAlisPro 1.171.43.143a (Rigaku OD, 2024)'
_computing_data_collection 'CrysAlisPro system (CCD 43.128a 64-bit (release 20-06-2024))'
_computing_data_reduction 'CrysAlisPro 1.171.43.143a (Rigaku OD, 2024)'
_computing_molecular_graphics 'Olex2 1.5 (Dolomanov et al., 2009)'
_computing_publication_material 'Olex2 1.5 (Dolomanov et al., 2009)'
_computing_structure_refinement 'SHELXL 2019/1 (Sheldrick, 2015)'
_computing_structure_solution 'SHELXT  (Sheldrick, 2015)'
_diffrn_ambient_environment N~2~
_diffrn_ambient_temperature 99.98(16)
_diffrn_detector 'Hybrid Pixel Array Detector'
_diffrn_detector_area_resol_mean 10.0000
_diffrn_detector_type HyPix
_diffrn_measured_fraction_theta_full 1.000
_diffrn_measured_fraction_theta_max 1.000
_diffrn_measurement_details
;
List of Runs (angles in degrees, time in seconds):

  # Type    Start    End  Width  t~exp~   \w     \q     \k     \f   Frames
#--------------------------------------------------------------------------
  1  \w    -24.00  53.00   0.50    0.30    --   47.48 -48.00 -32.00  154
  2  \w    -84.00 -22.00   0.50    1.00    --  -91.75 123.00 179.00  124
  3  \w    -53.00 -19.00   0.50    1.00    --  -91.75  48.00 115.00   68
  4  \w     44.00  89.00   0.50    1.00    --  113.25-123.00  98.00   90
  5  \w     44.00  89.00   0.50    1.00    --  113.25-123.00  98.00   90
  6  \w    141.00 175.00   0.50    1.00    --  113.25  73.00 -62.00   68
  7  \w     -6.00  19.00   0.50    0.30    --  -47.48  19.00 -60.00   50
  8  \w    -12.00  13.00   0.50    0.30    --  -47.48  19.00 -30.00   50
  9  \w    -12.00  27.00   0.50    0.30    --  -47.48  19.00-180.00   78
 10  \w   -114.00 -41.00   0.50    0.30    --  -47.48 -38.00   0.00  146
 11  \w    -24.00  12.00   0.50    0.30    --   47.48 -19.00-180.00   72
 12  \w     45.00  75.00   0.50    1.00    --  113.25 -61.00-180.00   60
 13  \w    138.00 164.00   0.50    1.00    --  113.25  45.00-120.00   52
 14  \w    108.00 135.00   0.50    1.00    --  113.25  45.00-120.00   54
 15  \w     43.00  68.00   0.50    1.00    --  113.25 -61.00  30.00   50
 16  \w    115.00 177.00   0.50    1.00    --  113.25  61.00   0.00  124
 17  \w     42.00  67.00   0.50    1.00    --  113.25 -61.00 150.00   50
 18  \w     43.00  69.00   0.50    1.00    --  113.25 -61.00  60.00   52
 19  \w     43.00 106.00   0.50    1.00    --  113.25 -95.00 150.00  126
 20  \w    102.00 158.00   0.50    1.00    --  113.25  48.00 115.00  112
 21  \w     30.00  56.00   0.50    0.30    --   47.48 -57.00  90.00   52
 22  \w     46.00  76.00   0.50    1.00    --  113.25-125.00   0.00   60
 23  \w     81.00 107.00   0.50    1.00    --  113.25-125.00   0.00   52
 24  \w     66.00 103.00   0.50    1.00    --  113.25 -95.00-150.00   74
 25  \w    113.00 146.00   0.50    1.00    --  113.25  61.00  30.00   66
 26  \w    152.00 178.00   0.50    1.00    --  113.25  61.00  30.00   52
 27  \w    120.00 172.00   0.50    1.00    --  113.25  15.00   0.00  104
 28  \w    101.00 133.00   0.50    1.00    --  113.25 125.00  30.00   64
 29  \w    144.00 178.00   0.50    1.00    --  113.25 125.00  30.00   68
 30  \w     44.00  70.00   0.50    1.00    --  113.25 -61.00   0.00   52
 31  \w     81.00 106.00   0.50    1.00    --  113.25 -95.00  60.00   50
 32  \w     42.00  67.00   0.50    1.00    --  113.25 -61.00 -60.00   50
 33  \w    141.00 166.00   0.50    1.00    --  113.25  61.00-180.00   50
 34  \w   -120.00 -34.00   0.50    0.30    --  -47.48 -38.00 150.00  172
 35  \w   -120.00 -34.00   0.50    0.30    --  -47.48 -38.00  60.00  172
 36  \w   -120.00 -50.00   0.50    0.30    --  -47.48 -38.00 -60.00  140
 37  \w   -120.00 -34.00   0.50    0.30    --  -47.48 -38.00-120.00  172
 38  \w     -4.00  34.00   0.50    0.30    --   47.48 -73.00 168.00   76
 39  \w    -30.00  -5.00   0.50    0.30    --    6.00 105.00  78.48   50
 40  \w    -15.00  10.00   0.50    0.30    --   10.00  83.00  18.03   50
 41  \w     -1.00  25.00   0.50    0.30    --   18.00  67.00 -35.00   52
 42  \w     -1.00  24.00   0.50    0.30    --   18.00  67.00-140.59   50
 43  \w      5.00  30.00   0.50    0.30    --   22.00  62.00 -92.72   50
 44  \w    -37.00 -12.00   0.50    0.30    --  -26.00 -58.00 -37.81   50
 45  \w    -37.00 -12.00   0.50    0.30    --  -26.00 -58.00 -18.42   50
 46  \w    -46.00 -20.00   0.50    0.30    --  -34.00 -53.00-168.98   52
 47  \w    -51.00 -26.00   0.50    0.30    --  -38.00 -51.00 -52.62   50
 48  \w    -54.00 -28.00   0.50    0.30    --  -42.00 -50.00   6.88   52
 49  \w    -54.00 -28.00   0.50    0.30    --  -42.00 -50.00  55.66   52
 50  \w    -55.00 -29.00   0.50    0.30    --  -42.00 -49.00 162.79   52
 51  \w    -56.00 -30.00   0.50    0.30    --  -42.00 -49.00  20.82   52
 52  \w    -54.00 -28.00   0.50    0.30    --  -42.00 -50.00  94.72   52
 53  \w    -66.00 -26.00   0.50    0.30    --  -47.48 -73.00 168.00   80
 54  \w     38.00  63.00   0.50    0.30    --   47.48-125.00-180.00   50
 55  \w     27.00  64.00   0.50    0.30    --   47.48  73.00 -62.00   74
 56  \w     68.00  93.00   0.50    0.30    --   47.48-125.00-180.00   50
 57  \w     40.00  67.00   0.50    0.30    --   47.48 -73.00 168.00   54
 58  \w    -75.00 -49.00   0.50    0.30    --  -62.00 -47.00  62.58   52
 59  \w    -74.00 -49.00   0.50    0.30    --  -62.00 -47.00 -50.52   50
 60  \w   -131.00-106.00   0.50    0.30    --  -62.00 -47.00 -50.52   50
 61  \w    -79.00 -53.00   0.50    0.30    --  -66.00 -47.00-101.21   52
 62  \w   -105.00 -53.00   0.50    0.30    --  -66.00 -47.00 106.39  104
 63  \w    -78.00 -53.00   0.50    0.30    --  -66.00 -47.00 -81.72   50
 64  \w    -79.00 -53.00   0.50    0.30    --  -66.00 -46.00 -19.48   52
 65  \w    -82.00 -57.00   0.50    0.30    --  -70.00 -47.00 130.00   50
 66  \w    -84.00 -58.00   0.50    0.30    --  -70.00 -46.00  10.95   52
 67  \w    -83.00 -57.00   0.50    0.30    --  -70.00 -47.00  22.92   52
 68  \w    -83.00 -57.00   0.50    0.30    --  -70.00 -47.00   5.36   52
 69  \w    -84.00 -58.00   0.50    0.30    --  -70.00 -47.00 164.77   52
 70  \w    -83.00 -57.00   0.50    0.30    --  -70.00 -47.00-134.88   52
 71  \w    -84.00 -58.00   0.50    0.30    --  -70.00 -46.00 -58.99   52
 72  \w    -83.00 -57.00   0.50    0.30    --  -70.00 -47.00  90.59   52
 73  \w    -83.00 -57.00   0.50    0.30    --  -70.00 -47.00-172.35   52
 74  \w    -84.00 -58.00   0.50    0.30    --  -70.00 -47.00-116.91   52
 75  \w    -83.00 -57.00   0.50    0.30    --  -70.00 -46.00-153.34   52
 76  \w    -82.00 -57.00   0.50    0.30    --  -70.00 -47.00  41.26   50
 77  \w    -82.00 -57.00   0.50    0.30    --  -70.00 -47.00  -3.61   50
 78  \w    -83.00 -57.00   0.50    0.30    --  -70.00 -47.00 -29.38   52
 79  \w    -93.00 -64.00   0.50    0.30    --  -78.00 -43.00-162.06   58
 80  \w    -91.00 -65.00   0.50    0.30    --  -78.00 -46.00 -37.51   52
 81  \w    -90.00 -64.00   0.50    0.30    --  -78.00 -43.00 154.49   52
 82  \w    -95.00 -69.00   0.50    1.00    --  -82.00 -46.00  65.21   52
 83  \w    -93.00 -68.00   0.50    1.00    --  -82.00 -43.00 147.58   50
 84  \w    -97.00 -72.00   0.50    1.00    --  -86.00 -44.00  34.06   50
 85  \w   -101.00 -75.00   0.50    1.00    --  -86.00 -41.00 -62.94   52
 86  \w    -98.00 -72.00   0.50    1.00    --  -86.00 -43.00-126.53   52
 87  \w   -102.00 -77.00   0.50    1.00    --  -90.00 -45.00-135.03   50
 88  \w   -103.00 -77.00   0.50    1.00    --  -90.00 -46.00 154.13   52
 89  \w   -105.00 -79.00   0.50    1.00    --  -91.75 -46.00 -77.75   52
 90  \w   -160.00-133.00   0.50    1.00    --  -91.75 -44.00 -37.78   54
 91  \w   -107.00 -79.00   0.50    1.00    --  -91.75 -45.00  90.00   56
 92  \w   -105.00 -79.00   0.50    1.00    --  -91.75 -46.00 -97.12   52
 93  \w   -109.00 -82.00   0.50    1.00    --  -91.75 -45.00 120.00   54
 94  \w   -105.00 -79.00   0.50    1.00    --  -91.75 -46.00  24.34   52
 95  \w   -105.00 -79.00   0.50    1.00    --  -91.75 -45.00  -9.59   52
 96  \w   -105.00 -79.00   0.50    1.00    --  -91.75 -45.00 -60.00   52
 97  \w    -97.00 -71.00   0.50    1.00    --  -91.75 -73.00 168.00   52
 98  \w   -105.00 -79.00   0.50    1.00    --  -91.75 -45.00  60.00   52
 99  \w   -162.00-136.00   0.50    1.00    --  -91.75 -45.00  60.00   52
100  \w   -105.00 -79.00   0.50    1.00    --  -91.75 -45.00 104.10   52
101  \w   -105.00 -79.00   0.50    1.00    --  -91.75 -46.00   3.50   52
102  \w   -103.00 -78.00   0.50    1.00    --  -91.75 -44.00 -37.78   50
103  \w     75.00 106.00   0.50    1.00    --  113.25 -95.00  30.00   62
104  \w     44.00  70.00   0.50    1.00    --  113.25 -95.00  30.00   52
105  \w    149.00 178.00   0.50    1.00    --  113.25  45.00  90.00   58
106  \w    101.00 134.00   0.50    1.00    --  113.25  45.00  90.00   66
107  \w     42.00  69.00   0.50    1.00    --  113.25 -95.00 -60.00   54
108  \w    146.00 173.00   0.50    1.00    --  113.25  45.00  30.00   54
109  \w    102.00 129.00   0.50    1.00    --  113.25  45.00  30.00   54
110  \w    110.00 175.00   0.50    1.00    --  113.25 125.00  90.00  130
111  \w     81.00 106.00   0.50    1.00    --  113.25 -95.00-150.00   50
112  \w     43.00  63.00   0.50    1.00    --  113.25 -95.00-150.00   40
;
_diffrn_measurement_device 'four-circle diffractometer'
_diffrn_measurement_device_type 'XtaLAB Synergy, Dualflex, HyPix'
_diffrn_measurement_method '\w scans'
_diffrn_orient_matrix_type 'CrysAlisPro convention (1999,Acta A55,543-557)'
_diffrn_orient_matrix_UB_11 0.0614417000
_diffrn_orient_matrix_UB_12 -0.0704693000
_diffrn_orient_matrix_UB_13 -0.0233776000
_diffrn_orient_matrix_UB_21 -0.0537103000
_diffrn_orient_matrix_UB_22 -0.0614934000
_diffrn_orient_matrix_UB_23 -0.0310328000
_diffrn_orient_matrix_UB_31 0.0081708000
_diffrn_orient_matrix_UB_32 0.1256876000
_diffrn_orient_matrix_UB_33 -0.0283114000
_diffrn_radiation_monochromator mirror
_diffrn_radiation_probe x-ray
_diffrn_radiation_type 'Cu K\a'
_diffrn_radiation_wavelength 1.54184
_diffrn_reflns_av_R_equivalents 0.0362
_diffrn_reflns_av_unetI/netI 0.0156
_diffrn_reflns_Laue_measured_fraction_full 1.000
_diffrn_reflns_Laue_measured_fraction_max 1.000
_diffrn_reflns_limit_h_max 23
_diffrn_reflns_limit_h_min -23
_diffrn_reflns_limit_k_max 12
_diffrn_reflns_limit_k_min -11
_diffrn_reflns_limit_l_max 39
_diffrn_reflns_limit_l_min -40
_diffrn_reflns_number 136523
_diffrn_reflns_point_group_measured_fraction_full 0.998
_diffrn_reflns_point_group_measured_fraction_max 0.994
_diffrn_reflns_theta_full 67.684
_diffrn_reflns_theta_max 74.502
_diffrn_reflns_theta_min 2.758
_diffrn_source 'micro-focus sealed X-ray tube'
_diffrn_source_current '1 mA'
_diffrn_source_type 'PhotonJet (Cu) X-ray Source'
_diffrn_source_voltage '50 kV'
_exptl_absorpt_coefficient_mu 6.854
_exptl_absorpt_correction_T_max 0.928
_exptl_absorpt_correction_T_min 0.638
_exptl_absorpt_correction_type gaussian
_exptl_absorpt_process_details
;
CrysAlisPro 1.171.43.143a (Rigaku Oxford Diffraction, 2024) 
Numerical absorption correction based on gaussian integration over 
a multifaceted crystal model 
Empirical absorption correction using spherical harmonics, 
implemented in SCALE3 ABSPACK scaling algorithm.
;
_exptl_crystal_colour orange
_exptl_crystal_colour_primary orange
_exptl_crystal_density_diffrn 1.489
_exptl_crystal_description block
_exptl_crystal_F_000 2736
_exptl_crystal_size_max 0.11
_exptl_crystal_size_mid 0.059
_exptl_crystal_size_min 0.044
_refine_diff_density_max 0.579
_refine_diff_density_min -0.678
_refine_diff_density_rms 0.049
_refine_ls_abs_structure_details
;
 Flack x determined using 5550 quotients [(I+)-(I-)]/[(I+)+(I-)]
 (Parsons, Flack and Wagner, Acta Cryst. B69 (2013) 249-259).
;
_refine_ls_abs_structure_Flack -0.021(2)
_refine_ls_extinction_method none
_refine_ls_goodness_of_fit_ref 1.045
_refine_ls_hydrogen_treatment constr
_refine_ls_matrix_type full
_refine_ls_number_parameters 725
_refine_ls_number_reflns 12036
_refine_ls_number_restraints 98
_refine_ls_restrained_S_all 1.043
_refine_ls_R_factor_all 0.0204
_refine_ls_R_factor_gt 0.0195
_refine_ls_shift/su_max 0.002
_refine_ls_shift/su_mean 0.000
_refine_ls_structure_factor_coef Fsqd
_refine_ls_weighting_details 'w=1/[\s^2^(Fo^2^)+(0.0286P)^2^+2.7862P] where P=(Fo^2^+2Fc^2^)/3'
_refine_ls_weighting_scheme calc
_refine_ls_wR_factor_gt 0.0510
_refine_ls_wR_factor_ref 0.0517
_reflns_Friedel_coverage 0.953
_reflns_Friedel_fraction_full 0.997
_reflns_Friedel_fraction_max 0.989
_reflns_number_gt 11687
_reflns_number_total 12036
_reflns_threshold_expression 'I > 2\s(I)'
_cod_data_source_file d6dt00737f1.cif
_cod_data_source_block nd_ruc2s7
_cod_database_code 7721113
_shelx_shelxl_version_number 2019/1
_chemical_oxdiff_formula 'C29  H37  Cl2  N3  O2  Ru1  S1  '
_shelx_space_group_comment
;
The symmetry employed for this shelxl refinement is uniquely defined
by the following loop, which should always be used as a source of
symmetry information in preference to the above space-group names.
They are only intended as comments.
;
_shelx_estimated_absorpt_t_max 0.752
_shelx_estimated_absorpt_t_min 0.519
_olex2_refinement_description
;
1. Fixed Uiso
 At 1.2 times of:
  All C(H) groups, All C(H,H) groups, All N(H) groups
 At 1.5 times of:
  All C(H,H,H) groups, All O(H,H) groups
2. Restrained distances
 C26C-C20B \\sim C26B-C20B
 with sigma of 0.01
 C27B-C26B \\sim C26C-C28C \\sim C28B-C26B \\sim C26C-C27C
 with sigma of 0.01
3. Uiso/Uaniso restraints and constraints
C26B \\sim C26C \\sim C27B \\sim C27C \\sim C28B \\sim C28C: within 2A with
sigma of 0.01 and sigma for terminal atoms of 0.02 within 2A
Uanis(C26C) = Uanis(C26B)
4. Rigid body (RIGU) restrains
 C26B, C26C, C27B, C27C, C28B, C28C
 with sigma for 1-2 distances of 0.01 and sigma for 1-3 distances of 0.01
5. Others
 Sof(C26C)=Sof(H26C)=Sof(C27C)=Sof(H27D)=Sof(H27E)=Sof(H27F)=Sof(C28C)=
 Sof(H28D)=Sof(H28E)=Sof(H28F)=1-FVAR(1)
 Sof(C26B)=Sof(H26B)=Sof(C27B)=Sof(H27A)=Sof(H27B)=Sof(H27C)=Sof(C28B)=
 Sof(H28A)=Sof(H28B)=Sof(H28C)=FVAR(1)
6.a Free rotating group:
 O2(H2C,H2D), O2B(H2BC,H2BD)
6.b Ternary CH refined with riding coordinates:
 C1(H1), C26(H26), C1B(H1B), C26B(H26B), C26C(H26C)
6.c Secondary CH2 refined with riding coordinates:
 C2(H2A,H2B), C18(H18C,H18D), C2B(H2BA,H2BB), C18B(H18A,H18B)
6.d Aromatic/amide H refined with riding coordinates:
 N3(H3), C5(H5), C6(H6), C7(H7), C8(H8), C9(H9), C11(H11), C12(H12), C14(H14),
 C15(H15), C21(H21), C22(H22), C24(H24), C25(H25), N3B(H3B), C5B(H5B), C6B(H6B),
  C7B(H7B), C8B(H8B), C9B(H9B), C11B(H11B), C12B(H12B), C14B(H14B), C15B(H15B),
 C21B(H21B), C22B(H22B), C24B(H24B), C25B(H25B)
6.e Idealised Me refined as rotating group:
 C16(H16D,H16E,H16F), C19(H19D,H19E,H19F), C27(H27G,H27H,H27I), C28(H28G,H28H,
 H28I), C29(H29D,H29E,H29F), C16B(H16A,H16B,H16C), C19B(H19A,H19B,H19C),
 C27B(H27A,H27B,H27C), C27C(H27D,H27E,H27F), C28B(H28A,H28B,H28C), C28C(H28D,
 H28E,H28F), C29B(H29A,H29B,H29C)
;
_olex2_exptl_crystal_mounting_method 'The crystal was mounted on a MITIGEN holder'
_olex2_submission_original_sample_id NDB_250114_Sc_RuC2S7b
_olex2_submission_special_instructions 'No special instructions were received'
_oxdiff_diffrn_reflns_filtered 73957
_oxdiff_exptl_absorpt_empirical_details
;
Empirical correction (ABSPACK) includes:
- Absorption correction using spherical harmonics
- Frame scaling
- Detector area scaling
;
_oxdiff_exptl_absorpt_empirical_full_max 1.550
_oxdiff_exptl_absorpt_empirical_full_min 0.789

loop_
_space_group_symop_operation_xyz
'x, y, z'
'-x, -y, z+1/2'
'x+1/2, -y+1/2, z'
'-x+1/2, y+1/2, z+1/2'

loop_
_atom_site_label
_atom_site_type_symbol
_atom_site_fract_x
_atom_site_fract_y
_atom_site_fract_z
_atom_site_U_iso_or_equiv
_atom_site_adp_type
_atom_site_occupancy
_atom_site_site_symmetry_order
_atom_site_calc_flag
_atom_site_refinement_flags_posn
_atom_site_refinement_flags_adp
_atom_site_refinement_flags_occupancy
_atom_site_disorder_assembly
_atom_site_disorder_group
Ru1 Ru 0.33305(2) 0.99622(2) 0.61404(2) 0.01512(6) Uani 1 1 d . . . . .
Cl1 Cl 0.26149(4) 0.89935(8) 0.66879(2) 0.02337(15) Uani 1 1 d . . . . .
S1 S 0.23192(4) 0.98027(7) 0.57041(2) 0.01861(15) Uani 1 1 d . . . . .
O1 O 0.07890(13) 0.2904(3) 0.64601(10) 0.0387(7) Uani 1 1 d . . . . .
N1 N 0.34492(12) 0.7913(2) 0.59636(8) 0.0158(5) Uani 1 1 d . . . . .
N2 N 0.29182(13) 0.7361(2) 0.57067(9) 0.0183(5) Uani 1 1 d . . . . .
N3 N 0.19567(13) 0.7568(3) 0.52836(9) 0.0208(6) Uani 1 1 d . . . . .
H3 H 0.206543 0.674844 0.519367 0.025 Uiso 1 1 calc R U . . .
C1 C 0.29798(16) 0.5864(3) 0.56594(10) 0.0203(6) Uani 1 1 d . . . . .
H1 H 0.301292 0.561878 0.535716 0.024 Uiso 1 1 calc R U . . .
C2 C 0.37007(15) 0.5609(3) 0.58764(10) 0.0201(6) Uani 1 1 d . . . . .
H2A H 0.365563 0.490316 0.609521 0.024 Uiso 1 1 calc R U . . .
H2B H 0.406629 0.531891 0.567235 0.024 Uiso 1 1 calc R U . . .
C3 C 0.38851(14) 0.6953(3) 0.60625(9) 0.0163(6) Uani 1 1 d . . . . .
C4 C 0.45073(15) 0.7104(3) 0.63408(10) 0.0174(6) Uani 1 1 d . . . . .
C5 C 0.44262(17) 0.7512(3) 0.67527(11) 0.0246(7) Uani 1 1 d . . . . .
H5 H 0.397026 0.775674 0.685674 0.030 Uiso 1 1 calc R U . . .
C6 C 0.5021(2) 0.7558(4) 0.70118(13) 0.0312(8) Uani 1 1 d . . . . .
H6 H 0.497052 0.782879 0.729486 0.037 Uiso 1 1 calc R U . . .
C7 C 0.56853(19) 0.7211(4) 0.68583(12) 0.0311(8) Uani 1 1 d . . . . .
H7 H 0.608926 0.724962 0.703632 0.037 Uiso 1 1 calc R U . . .
C8 C 0.57644(17) 0.6808(3) 0.64492(12) 0.0268(7) Uani 1 1 d . . . . .
H8 H 0.622305 0.658444 0.634478 0.032 Uiso 1 1 calc R U . . .
C9 C 0.51747(15) 0.6730(3) 0.61893(11) 0.0216(6) Uani 1 1 d . . . . .
H9 H 0.522569 0.642356 0.590979 0.026 Uiso 1 1 calc R U . . .
C10 C 0.23610(17) 0.5127(3) 0.58592(12) 0.0213(7) Uani 1 1 d . . . . .
C11 C 0.20396(17) 0.4047(3) 0.56513(11) 0.0262(7) Uani 1 1 d . . . . .
H11 H 0.218593 0.383089 0.537540 0.031 Uiso 1 1 calc R U . . .
C12 C 0.15077(17) 0.3278(3) 0.58404(12) 0.0294(7) Uani 1 1 d . . . . .
H12 H 0.129374 0.254241 0.569471 0.035 Uiso 1 1 calc R U . . .
C13 C 0.12929(17) 0.3593(3) 0.62422(13) 0.0315(8) Uani 1 1 d . . . . .
C14 C 0.1597(2) 0.4708(4) 0.64480(15) 0.0371(9) Uani 1 1 d . . . . .
H14 H 0.143836 0.494885 0.671959 0.045 Uiso 1 1 calc R U . . .
C15 C 0.21269(18) 0.5460(3) 0.62580(12) 0.0307(8) Uani 1 1 d . . . . .
H15 H 0.233288 0.620923 0.640082 0.037 Uiso 1 1 calc R U . . .
C16 C 0.0536(2) 0.1657(4) 0.62853(17) 0.0464(11) Uani 1 1 d . . . . .
H16D H 0.018979 0.124343 0.647531 0.070 Uiso 1 1 calc R U . . .
H16E H 0.093757 0.103388 0.624476 0.070 Uiso 1 1 calc R U . . .
H16F H 0.030874 0.183959 0.601584 0.070 Uiso 1 1 calc R U . . .
C17 C 0.23964(15) 0.8148(3) 0.55517(10) 0.0177(6) Uani 1 1 d . . . . .
C18 C 0.13027(15) 0.8188(3) 0.51255(10) 0.0200(6) Uani 1 1 d . . . . .
H18C H 0.139602 0.863562 0.485423 0.024 Uiso 1 1 calc R U . . .
H18D H 0.112984 0.888416 0.532415 0.024 Uiso 1 1 calc R U . . .
C19 C 0.07454(17) 0.7084(3) 0.50719(12) 0.0271(7) Uani 1 1 d . . . . .
H19D H 0.068576 0.659369 0.533584 0.041 Uiso 1 1 calc R U . . .
H19E H 0.089909 0.644851 0.485435 0.041 Uiso 1 1 calc R U . . .
H19F H 0.029127 0.749823 0.499103 0.041 Uiso 1 1 calc R U . . .
C20 C 0.3675(2) 1.1618(3) 0.65696(11) 0.0297(7) Uani 1 1 d . . . . .
C21 C 0.42619(19) 1.0720(4) 0.65020(12) 0.0312(8) Uani 1 1 d . . . . .
H21 H 0.451105 1.034712 0.673321 0.037 Uiso 1 1 calc R U . . .
C22 C 0.44684(15) 1.0392(3) 0.60960(12) 0.0279(7) Uani 1 1 d . . . . .
H22 H 0.484596 0.976194 0.605759 0.033 Uiso 1 1 calc R U . . .
C23 C 0.41370(16) 1.0963(3) 0.57370(11) 0.0232(7) Uani 1 1 d . . . . .
C24 C 0.35583(16) 1.1841(3) 0.58081(10) 0.0203(6) Uani 1 1 d . . . . .
H24 H 0.331744 1.223041 0.557633 0.024 Uiso 1 1 calc R U . . .
C25 C 0.33263(17) 1.2160(3) 0.62182(11) 0.0226(7) Uani 1 1 d . . . . .
H25 H 0.292980 1.274701 0.625602 0.027 Uiso 1 1 calc R U . . .
C26 C 0.3403(3) 1.1981(4) 0.70029(12) 0.0490(12) Uani 1 1 d . . . . .
H26 H 0.287276 1.188337 0.700015 0.059 Uiso 1 1 calc R U . . .
C27 C 0.3577(3) 1.3487(5) 0.70902(15) 0.0619(15) Uani 1 1 d . . . . .
H27G H 0.333712 1.406125 0.688332 0.093 Uiso 1 1 calc R U . . .
H27H H 0.409234 1.362687 0.707220 0.093 Uiso 1 1 calc R U . . .
H27I H 0.341106 1.373049 0.737043 0.093 Uiso 1 1 calc R U . . .
C28 C 0.3691(4) 1.1059(5) 0.73431(14) 0.078(2) Uani 1 1 d . . . . .
H28G H 0.420389 1.121383 0.737516 0.116 Uiso 1 1 calc R U . . .
H28H H 0.360707 1.010754 0.726678 0.116 Uiso 1 1 calc R U . . .
H28I H 0.344964 1.126030 0.760700 0.116 Uiso 1 1 calc R U . . .
C29 C 0.4370(2) 1.0591(4) 0.53019(13) 0.0355(8) Uani 1 1 d . . . . .
H29D H 0.400928 1.089073 0.510109 0.053 Uiso 1 1 calc R U . . .
H29E H 0.442835 0.960246 0.528206 0.053 Uiso 1 1 calc R U . . .
H29F H 0.482437 1.103650 0.523943 0.053 Uiso 1 1 calc R U . . .
Ru1B Ru 0.40977(2) -0.00673(2) 0.35790(2) 0.01549(6) Uani 1 1 d . . . . .
Cl1B Cl 0.48008(4) 0.08428(8) 0.30173(3) 0.02669(16) Uani 1 1 d . . . . .
S1B S 0.51238(4) 0.01204(7) 0.40041(3) 0.01948(16) Uani 1 1 d . . . . .
O1B O 0.66340(12) 0.7091(2) 0.32895(7) 0.0243(5) Uani 1 1 d . . . . .
N1B N 0.39860(13) 0.1985(2) 0.37440(8) 0.0162(5) Uani 1 1 d . . . . .
N2B N 0.45053(13) 0.2546(2) 0.40070(9) 0.0181(5) Uani 1 1 d . . . . .
N3B N 0.54745(14) 0.2364(3) 0.44308(9) 0.0199(5) Uani 1 1 d . . . . .
H3B H 0.535460 0.317244 0.452553 0.024 Uiso 1 1 calc R U . . .
C1B C 0.44327(15) 0.4041(3) 0.40541(10) 0.0187(6) Uani 1 1 d . . . . .
H1B H 0.438523 0.428150 0.435602 0.022 Uiso 1 1 calc R U . . .
C2B C 0.37228(16) 0.4288(3) 0.38284(10) 0.0216(6) Uani 1 1 d . . . . .
H2BA H 0.334908 0.457600 0.402749 0.026 Uiso 1 1 calc R U . . .
H2BB H 0.377496 0.499313 0.361008 0.026 Uiso 1 1 calc R U . . .
C3B C 0.35458(15) 0.2939(3) 0.36393(9) 0.0170(6) Uani 1 1 d . . . . .
C4B C 0.29367(16) 0.2787(3) 0.33554(10) 0.0201(6) Uani 1 1 d . . . . .
C5B C 0.22694(16) 0.3212(3) 0.34960(11) 0.0251(7) Uani 1 1 d . . . . .
H5B H 0.221704 0.355988 0.377091 0.030 Uiso 1 1 calc R U . . .
C6B C 0.16806(18) 0.3128(3) 0.32335(13) 0.0321(8) Uani 1 1 d . . . . .
H6B H 0.122289 0.339044 0.333046 0.039 Uiso 1 1 calc R U . . .
C7B C 0.1769(2) 0.2656(4) 0.28296(13) 0.0359(9) Uani 1 1 d . . . . .
H7B H 0.136831 0.259789 0.264942 0.043 Uiso 1 1 calc R U . . .
C8B C 0.2429(2) 0.2272(4) 0.26860(13) 0.0345(8) Uani 1 1 d . . . . .
H8B H 0.248123 0.196622 0.240639 0.041 Uiso 1 1 calc R U . . .
C9B C 0.30212(18) 0.2326(3) 0.29474(11) 0.0268(7) Uani 1 1 d . . . . .
H9B H 0.347617 0.205264 0.284875 0.032 Uiso 1 1 calc R U . . .
C10B C 0.50570(16) 0.4794(3) 0.38649(10) 0.0178(6) Uani 1 1 d . . . . .
C11B C 0.53059(17) 0.4488(3) 0.34647(10) 0.0227(6) Uani 1 1 d . . . . .
H11B H 0.510935 0.374190 0.331547 0.027 Uiso 1 1 calc R U . . .
C12B C 0.58373(18) 0.5266(3) 0.32850(11) 0.0242(6) Uani 1 1 d . . . . .
H12B H 0.600516 0.505053 0.301323 0.029 Uiso 1 1 calc R U . . .
C13B C 0.61285(15) 0.6368(3) 0.35014(10) 0.0204(6) Uani 1 1 d . . . . .
C14B C 0.59021(16) 0.6658(3) 0.39037(10) 0.0213(6) Uani 1 1 d . . . . .
H14B H 0.610708 0.738968 0.405567 0.026 Uiso 1 1 calc R U . . .
C15B C 0.53690(15) 0.5860(3) 0.40815(9) 0.0197(6) Uani 1 1 d . . . . .
H15B H 0.521553 0.605124 0.435787 0.024 Uiso 1 1 calc R U . . .
C16B C 0.68867(18) 0.8309(3) 0.34849(12) 0.0292(7) Uani 1 1 d . . . . .
H16A H 0.710963 0.808135 0.375251 0.044 Uiso 1 1 calc R U . . .
H16B H 0.648609 0.892784 0.353265 0.044 Uiso 1 1 calc R U . . .
H16C H 0.723721 0.874985 0.330333 0.044 Uiso 1 1 calc R U . . .
C17B C 0.50361(15) 0.1772(3) 0.41593(9) 0.0171(6) Uani 1 1 d . . . . .
C18B C 0.61374(15) 0.1777(3) 0.45828(11) 0.0216(6) Uani 1 1 d . . . . .
H18A H 0.630933 0.107548 0.438543 0.026 Uiso 1 1 calc R U . . .
H18B H 0.605872 0.134073 0.485748 0.026 Uiso 1 1 calc R U . . .
C19B C 0.66809(16) 0.2893(3) 0.46229(12) 0.0283(7) Uani 1 1 d . . . . .
H19A H 0.651654 0.356211 0.482807 0.042 Uiso 1 1 calc R U . . .
H19B H 0.674485 0.333806 0.435182 0.042 Uiso 1 1 calc R U . . .
H19C H 0.713538 0.250616 0.471493 0.042 Uiso 1 1 calc R U . . .
C20B C 0.37267(18) -0.1755(3) 0.31625(10) 0.0251(7) Uani 1 1 d D . . . .
C21B C 0.31558(17) -0.0837(3) 0.32281(11) 0.0242(7) Uani 1 1 d . . . . .
H21B H 0.290437 -0.047526 0.299608 0.029 Uiso 1 1 calc R U . . .
C22B C 0.29601(15) -0.0461(3) 0.36365(11) 0.0238(6) Uani 1 1 d . . . . .
H22B H 0.258979 0.018631 0.367302 0.029 Uiso 1 1 calc R U . . .
C23B C 0.32974(16) -0.1016(3) 0.39974(10) 0.0214(6) Uani 1 1 d . . . . .
C24B C 0.38675(17) -0.1915(3) 0.39237(10) 0.0218(6) Uani 1 1 d . . . . .
H24B H 0.411258 -0.229022 0.415603 0.026 Uiso 1 1 calc R U . . .
C25B C 0.40902(16) -0.2281(3) 0.35149(12) 0.0240(7) Uani 1 1 d . . . . .
H25B H 0.448248 -0.287891 0.347788 0.029 Uiso 1 1 calc R U . . .
C26B C 0.3880(3) -0.2051(7) 0.27026(19) 0.0263(15) Uani 0.636(7) 1 d D U P A 1
H26B H 0.387423 -0.117301 0.254501 0.032 Uiso 0.636(7) 1 calc R U P A 1
C26C C 0.4061(7) -0.2290(10) 0.2756(3) 0.0263(15) Uani 0.364(7) 1 d D U P A 2
H26C H 0.459163 -0.223367 0.277632 0.032 Uiso 0.364(7) 1 calc R U P A 2
C27B C 0.4610(3) -0.2699(7) 0.26542(18) 0.0395(15) Uani 0.636(7) 1 d D U P A 1
H27A H 0.461507 -0.358133 0.279627 0.059 Uiso 0.636(7) 1 calc R U P A 1
H27B H 0.497130 -0.210437 0.277805 0.059 Uiso 0.636(7) 1 calc R U P A 1
H27C H 0.471354 -0.282910 0.235716 0.059 Uiso 0.636(7) 1 calc R U P A 1
C27C C 0.3803(7) -0.1385(10) 0.2401(3) 0.039(3) Uani 0.364(7) 1 d D U P A 2
H27D H 0.328273 -0.142936 0.238425 0.059 Uiso 0.364(7) 1 calc R U P A 2
H27E H 0.401026 -0.169801 0.213775 0.059 Uiso 0.364(7) 1 calc R U P A 2
H27F H 0.395026 -0.044419 0.245416 0.059 Uiso 0.364(7) 1 calc R U P A 2
C28B C 0.3299(4) -0.2973(8) 0.2528(2) 0.0501(19) Uani 0.636(7) 1 d D U P A 1
H28A H 0.340611 -0.319027 0.223613 0.075 Uiso 0.636(7) 1 calc R U P A 1
H28B H 0.283895 -0.250721 0.254428 0.075 Uiso 0.636(7) 1 calc R U P A 1
H28C H 0.327971 -0.381471 0.269136 0.075 Uiso 0.636(7) 1 calc R U P A 1
C28C C 0.3839(7) -0.3772(10) 0.2686(3) 0.041(3) Uani 0.364(7) 1 d D U P A 2
H28D H 0.408200 -0.435598 0.288875 0.062 Uiso 0.364(7) 1 calc R U P A 2
H28E H 0.396935 -0.405060 0.240263 0.062 Uiso 0.364(7) 1 calc R U P A 2
H28F H 0.332251 -0.385669 0.272221 0.062 Uiso 0.364(7) 1 calc R U P A 2
C29B C 0.3075(2) -0.0609(4) 0.44286(11) 0.0298(7) Uani 1 1 d . . . . .
H29A H 0.300840 0.037843 0.443965 0.045 Uiso 1 1 calc R U . . .
H29B H 0.344411 -0.087732 0.462847 0.045 Uiso 1 1 calc R U . . .
H29C H 0.262656 -0.106289 0.449995 0.045 Uiso 1 1 calc R U . . .
Cl2 Cl 0.25009(4) 0.56620(8) 0.45555(2) 0.02324(14) Uani 1 1 d . . . . .
Cl2B Cl 0.49600(4) 0.43018(7) 0.51557(2) 0.02269(14) Uani 1 1 d . . . . .
O2 O 0.40059(14) 0.6846(3) 0.48805(10) 0.0377(6) Uani 1 1 d G . . . .
H2C H 0.358713 0.657243 0.479808 0.057 Uiso 1 1 d G U . . .
H2D H 0.420292 0.612480 0.498631 0.057 Uiso 1 1 d G U . . .
O2B O 0.34325(13) 0.3126(3) 0.48590(9) 0.0358(6) Uani 1 1 d G . . . .
H2BC H 0.321806 0.386966 0.478184 0.054 Uiso 1 1 d G U . . .
H2BD H 0.382222 0.340493 0.497852 0.054 Uiso 1 1 d G U . . .

loop_
_atom_site_aniso_label
_atom_site_aniso_U_11
_atom_site_aniso_U_22
_atom_site_aniso_U_33
_atom_site_aniso_U_23
_atom_site_aniso_U_13
_atom_site_aniso_U_12
Ru1 0.01353(10) 0.01111(10) 0.02073(11) -0.00064(8) -0.00201(8) -0.00093(7)
Cl1 0.0198(3) 0.0264(4) 0.0239(3) -0.0002(3) 0.0032(3) -0.0020(3)
S1 0.0161(3) 0.0127(3) 0.0270(4) -0.0011(3) -0.0052(3) 0.0011(3)
O1 0.0233(12) 0.0206(12) 0.072(2) -0.0068(13) 0.0118(12) -0.0059(10)
N1 0.0123(10) 0.0145(12) 0.0205(12) -0.0018(10) -0.0008(9) -0.0011(9)
N2 0.0153(11) 0.0130(11) 0.0266(14) -0.0029(10) -0.0085(10) 0.0003(9)
N3 0.0191(12) 0.0152(12) 0.0283(15) -0.0046(10) -0.0064(11) 0.0031(10)
C1 0.0196(14) 0.0124(13) 0.0291(16) -0.0037(12) -0.0062(12) 0.0026(11)
C2 0.0161(13) 0.0142(14) 0.0298(16) -0.0030(12) -0.0043(12) 0.0018(11)
C3 0.0142(12) 0.0168(13) 0.0180(14) -0.0006(11) 0.0008(11) 0.0005(10)
C4 0.0176(13) 0.0120(13) 0.0227(15) 0.0008(11) -0.0045(11) -0.0009(11)
C5 0.0203(15) 0.0266(17) 0.0270(18) -0.0028(13) -0.0021(13) 0.0020(12)
C6 0.0330(18) 0.0336(19) 0.0270(18) -0.0045(14) -0.0083(15) 0.0027(15)
C7 0.0244(16) 0.0275(17) 0.041(2) -0.0046(15) -0.0162(15) 0.0019(14)
C8 0.0155(14) 0.0202(16) 0.045(2) -0.0029(14) -0.0036(14) 0.0029(12)
C9 0.0158(13) 0.0182(14) 0.0308(17) 0.0001(13) 0.0002(12) 0.0022(11)
C10 0.0185(15) 0.0128(14) 0.0326(19) -0.0018(12) -0.0068(13) 0.0040(11)
C11 0.0230(15) 0.0172(15) 0.0383(18) -0.0028(13) -0.0119(13) 0.0020(12)
C12 0.0205(15) 0.0159(15) 0.052(2) -0.0016(14) -0.0119(15) -0.0004(12)
C13 0.0173(14) 0.0166(15) 0.061(2) -0.0061(15) 0.0035(15) 0.0026(12)
C14 0.0289(18) 0.0230(16) 0.059(3) -0.0141(18) 0.0138(17) -0.0024(14)
C15 0.0260(16) 0.0166(15) 0.050(2) -0.0129(15) 0.0059(15) -0.0040(13)
C16 0.0308(19) 0.0202(17) 0.088(3) -0.007(2) 0.012(2) -0.0072(15)
C17 0.0148(13) 0.0147(14) 0.0236(14) 0.0014(11) 0.0000(11) 0.0010(11)
C18 0.0158(13) 0.0184(14) 0.0259(15) 0.0010(12) -0.0048(12) 0.0021(11)
C19 0.0181(14) 0.0229(16) 0.0402(19) 0.0012(14) -0.0078(14) -0.0018(12)
C20 0.048(2) 0.0155(15) 0.0251(16) -0.0038(13) -0.0052(15) -0.0118(14)
C21 0.0301(16) 0.0231(17) 0.040(2) 0.0044(15) -0.0212(15) -0.0129(14)
C22 0.0138(13) 0.0171(14) 0.053(2) 0.0070(16) -0.0058(14) -0.0069(11)
C23 0.0201(14) 0.0128(14) 0.0367(18) 0.0045(13) 0.0040(12) -0.0068(11)
C24 0.0219(14) 0.0130(14) 0.0260(16) 0.0025(12) -0.0003(12) -0.0042(11)
C25 0.0279(16) 0.0118(13) 0.0280(19) -0.0029(12) -0.0007(12) -0.0041(11)
C26 0.094(4) 0.031(2) 0.0221(19) -0.0057(16) 0.001(2) -0.018(2)
C27 0.118(5) 0.033(2) 0.035(2) -0.0115(18) -0.003(3) -0.016(3)
C28 0.165(7) 0.043(3) 0.025(2) 0.003(2) -0.016(3) -0.018(3)
C29 0.0332(19) 0.0238(18) 0.049(2) -0.0004(16) 0.0174(17) 0.0001(14)
Ru1B 0.01479(10) 0.01173(10) 0.01995(11) 0.00021(9) -0.00064(8) -0.00149(7)
Cl1B 0.0270(4) 0.0262(4) 0.0269(4) 0.0004(3) 0.0073(3) -0.0062(3)
S1B 0.0166(3) 0.0122(3) 0.0296(4) -0.0011(3) -0.0049(3) 0.0016(2)
O1B 0.0242(11) 0.0185(11) 0.0301(12) -0.0002(9) 0.0047(9) -0.0030(9)
N1B 0.0146(11) 0.0137(12) 0.0205(12) 0.0000(10) -0.0017(9) -0.0016(9)
N2B 0.0156(11) 0.0115(11) 0.0272(14) -0.0012(10) -0.0047(10) 0.0004(9)
N3B 0.0177(12) 0.0137(12) 0.0283(14) -0.0018(10) -0.0047(10) 0.0030(10)
C1B 0.0179(13) 0.0124(14) 0.0256(15) -0.0028(11) -0.0012(12) 0.0029(11)
C2B 0.0186(13) 0.0163(14) 0.0298(16) -0.0005(12) -0.0030(12) 0.0027(11)
C3B 0.0153(12) 0.0154(13) 0.0203(15) 0.0038(11) 0.0018(11) -0.0003(10)
C4B 0.0185(13) 0.0137(14) 0.0281(17) 0.0044(12) -0.0039(12) -0.0024(11)
C5B 0.0195(14) 0.0179(14) 0.0379(19) 0.0035(13) -0.0037(13) 0.0016(11)
C6B 0.0199(15) 0.0207(16) 0.056(2) 0.0081(16) -0.0122(15) 0.0000(12)
C7B 0.0332(18) 0.0246(17) 0.050(2) 0.0133(16) -0.0228(17) -0.0062(14)
C8B 0.045(2) 0.0304(18) 0.0280(19) 0.0082(15) -0.0148(16) -0.0077(16)
C9B 0.0277(17) 0.0267(17) 0.0260(18) 0.0054(13) -0.0023(13) -0.0025(13)
C10B 0.0161(14) 0.0121(13) 0.0252(16) 0.0000(11) -0.0043(12) 0.0029(11)
C11B 0.0250(15) 0.0171(15) 0.0259(16) -0.0031(12) -0.0024(12) 0.0001(12)
C12B 0.0298(17) 0.0199(14) 0.0228(15) -0.0025(13) 0.0042(13) 0.0020(13)
C13B 0.0188(13) 0.0154(13) 0.0270(16) 0.0041(12) 0.0004(12) 0.0029(11)
C14B 0.0213(14) 0.0158(14) 0.0268(16) -0.0017(12) -0.0049(12) 0.0003(11)
C15B 0.0192(14) 0.0193(14) 0.0204(15) -0.0015(12) -0.0027(11) 0.0019(11)
C16B 0.0284(17) 0.0202(15) 0.0389(19) -0.0014(14) 0.0050(14) -0.0047(13)
C17B 0.0149(13) 0.0153(14) 0.0211(14) 0.0007(11) 0.0003(11) -0.0006(10)
C18B 0.0166(13) 0.0172(14) 0.0309(16) 0.0013(13) -0.0047(12) 0.0010(11)
C19B 0.0202(15) 0.0238(16) 0.041(2) -0.0014(15) -0.0066(14) 0.0004(12)
C20B 0.0309(16) 0.0178(15) 0.0267(16) -0.0053(13) 0.0002(13) -0.0098(13)
C21B 0.0200(15) 0.0217(15) 0.0308(17) 0.0015(13) -0.0064(13) -0.0090(12)
C22B 0.0164(13) 0.0176(14) 0.0373(18) 0.0032(14) -0.0008(13) -0.0060(11)
C23B 0.0202(14) 0.0153(15) 0.0287(16) 0.0009(12) 0.0022(12) -0.0066(11)
C24B 0.0242(15) 0.0121(14) 0.0290(17) 0.0032(12) -0.0020(13) -0.0052(12)
C25B 0.0254(15) 0.0098(12) 0.037(2) -0.0021(13) 0.0000(13) -0.0043(11)
C26B 0.028(4) 0.028(3) 0.024(2) -0.003(2) -0.005(2) 0.004(2)
C26C 0.028(4) 0.028(3) 0.024(2) -0.003(2) -0.005(2) 0.004(2)
C27B 0.044(3) 0.048(4) 0.026(3) -0.005(2) -0.003(2) 0.009(3)
C27C 0.062(7) 0.033(5) 0.022(5) -0.006(4) -0.007(4) 0.001(5)
C28B 0.046(4) 0.069(5) 0.035(3) -0.020(3) -0.006(3) -0.014(3)
C28C 0.064(7) 0.029(5) 0.030(5) -0.012(4) 0.003(5) 0.002(5)
C29B 0.0322(17) 0.0269(17) 0.0304(18) -0.0004(14) 0.0083(14) -0.0015(14)
Cl2 0.0208(3) 0.0225(4) 0.0264(3) -0.0022(3) -0.0026(3) 0.0005(3)
Cl2B 0.0209(3) 0.0218(3) 0.0253(3) -0.0027(3) -0.0001(3) 0.0004(3)
O2 0.0289(12) 0.0339(14) 0.0505(17) 0.0114(13) -0.0070(12) -0.0052(11)
O2B 0.0273(12) 0.0311(13) 0.0490(16) 0.0124(12) -0.0061(11) -0.0054(10)

loop_
_atom_type_symbol
_atom_type_description
_atom_type_scat_dispersion_real
_atom_type_scat_dispersion_imag
_atom_type_scat_source
C C 0.0181 0.0091 'International Tables Vol C Tables 4.2.6.8 and 6.1.1.4'
H H 0.0000 0.0000 'International Tables Vol C Tables 4.2.6.8 and 6.1.1.4'
Cl Cl 0.3639 0.7018 'International Tables Vol C Tables 4.2.6.8 and 6.1.1.4'
N N 0.0311 0.0180 'International Tables Vol C Tables 4.2.6.8 and 6.1.1.4'
O O 0.0492 0.0322 'International Tables Vol C Tables 4.2.6.8 and 6.1.1.4'
Ru Ru 0.0552 3.2960 'International Tables Vol C Tables 4.2.6.8 and 6.1.1.4'
S S 0.3331 0.5567 'International Tables Vol C Tables 4.2.6.8 and 6.1.1.4'

loop_
_exptl_crystal_face_index_h
_exptl_crystal_face_index_k
_exptl_crystal_face_index_l
_exptl_crystal_face_perp_dist
2 0 -1 0.0176
-2 0 1 0.0265
0 1 -2 0.0163
0 -1 2 0.0764
0 0 -1 0.0073
0 0 1 0.0367
-1 -2 -2 0.0458

loop_
_geom_angle_atom_site_label_1
_geom_angle_atom_site_label_2
_geom_angle_atom_site_label_3
_geom_angle
_geom_angle_site_symmetry_1
_geom_angle_site_symmetry_3
_geom_angle_publ_flag
S1 Ru1 Cl1 87.47(3) . . ?
N1 Ru1 Cl1 82.89(7) . . ?
N1 Ru1 S1 82.09(7) . . ?
N1 Ru1 C20 146.63(12) . . ?
N1 Ru1 C21 112.17(12) . . ?
N1 Ru1 C22 93.69(11) . . ?
N1 Ru1 C23 101.26(11) . . ?
N1 Ru1 C24 131.36(11) . . ?
N1 Ru1 C25 169.17(11) . . ?
C20 Ru1 Cl1 90.11(9) . . ?
C20 Ru1 S1 130.33(10) . . ?
C21 Ru1 Cl1 101.07(10) . . ?
C21 Ru1 S1 164.00(9) . . ?
C21 Ru1 C20 37.40(14) . . ?
C22 Ru1 Cl1 132.14(10) . . ?
C22 Ru1 S1 139.55(11) . . ?
C22 Ru1 C20 67.29(14) . . ?
C22 Ru1 C21 36.87(15) . . ?
C22 Ru1 C23 37.69(13) . . ?
C23 Ru1 Cl1 168.66(9) . . ?
C23 Ru1 S1 103.49(9) . . ?
C23 Ru1 C20 80.62(13) . . ?
C23 Ru1 C21 67.59(13) . . ?
C24 Ru1 Cl1 143.41(9) . . ?
C24 Ru1 S1 85.70(8) . . ?
C24 Ru1 C20 67.91(12) . . ?
C24 Ru1 C21 79.38(12) . . ?
C24 Ru1 C22 67.11(12) . . ?
C24 Ru1 C23 37.32(11) . . ?
C24 Ru1 C25 38.07(12) . . ?
C25 Ru1 Cl1 107.92(9) . . ?
C25 Ru1 S1 97.51(9) . . ?
C25 Ru1 C20 37.27(13) . . ?
C25 Ru1 C21 67.09(13) . . ?
C25 Ru1 C22 79.55(12) . . ?
C25 Ru1 C23 68.23(12) . . ?
C17 S1 Ru1 99.47(10) . . ?
C13 O1 C16 117.3(3) . . ?
N2 N1 Ru1 116.92(17) . . ?
C3 N1 Ru1 134.6(2) . . ?
C3 N1 N2 108.2(2) . . ?
N1 N2 C1 112.8(2) . . ?
C17 N2 N1 120.9(2) . . ?
C17 N2 C1 126.2(2) . . ?
C17 N3 H3 117.6 . . ?
C17 N3 C18 124.8(3) . . ?
C18 N3 H3 117.6 . . ?
N2 C1 H1 110.0 . . ?
N2 C1 C2 100.6(2) . . ?
N2 C1 C10 111.8(2) . . ?
C2 C1 H1 110.0 . . ?
C10 C1 H1 110.0 . . ?
C10 C1 C2 114.0(3) . . ?
C1 C2 H2A 111.0 . . ?
C1 C2 H2B 111.0 . . ?
H2A C2 H2B 109.0 . . ?
C3 C2 C1 103.9(2) . . ?
C3 C2 H2A 111.0 . . ?
C3 C2 H2B 111.0 . . ?
N1 C3 C2 113.8(2) . . ?
N1 C3 C4 125.2(3) . . ?
C4 C3 C2 120.9(2) . . ?
C5 C4 C3 121.1(3) . . ?
C5 C4 C9 120.4(3) . . ?
C9 C4 C3 118.3(3) . . ?
C4 C5 H5 120.4 . . ?
C4 C5 C6 119.2(3) . . ?
C6 C5 H5 120.4 . . ?
C5 C6 H6 119.9 . . ?
C7 C6 C5 120.2(4) . . ?
C7 C6 H6 119.9 . . ?
C6 C7 H7 119.8 . . ?
C8 C7 C6 120.4(3) . . ?
C8 C7 H7 119.8 . . ?
C7 C8 H8 120.0 . . ?
C7 C8 C9 120.0(3) . . ?
C9 C8 H8 120.0 . . ?
C4 C9 H9 120.2 . . ?
C8 C9 C4 119.6(3) . . ?
C8 C9 H9 120.2 . . ?
C11 C10 C1 119.8(3) . . ?
C15 C10 C1 121.3(3) . . ?
C15 C10 C11 118.8(3) . . ?
C10 C11 H11 119.4 . . ?
C10 C11 C12 121.2(3) . . ?
C12 C11 H11 119.4 . . ?
C11 C12 H12 120.3 . . ?
C13 C12 C11 119.5(3) . . ?
C13 C12 H12 120.3 . . ?
O1 C13 C12 124.7(3) . . ?
O1 C13 C14 115.7(3) . . ?
C12 C13 C14 119.6(3) . . ?
C13 C14 H14 119.8 . . ?
C15 C14 C13 120.4(4) . . ?
C15 C14 H14 119.8 . . ?
C10 C15 H15 119.8 . . ?
C14 C15 C10 120.5(3) . . ?
C14 C15 H15 119.8 . . ?
O1 C16 H16D 109.5 . . ?
O1 C16 H16E 109.5 . . ?
O1 C16 H16F 109.5 . . ?
H16D C16 H16E 109.5 . . ?
H16D C16 H16F 109.5 . . ?
H16E C16 H16F 109.5 . . ?
N2 C17 S1 120.4(2) . . ?
N3 C17 S1 123.0(2) . . ?
N3 C17 N2 116.6(3) . . ?
N3 C18 H18C 109.9 . . ?
N3 C18 H18D 109.9 . . ?
N3 C18 C19 108.7(2) . . ?
H18C C18 H18D 108.3 . . ?
C19 C18 H18C 109.9 . . ?
C19 C18 H18D 109.9 . . ?
C18 C19 H19D 109.5 . . ?
C18 C19 H19E 109.5 . . ?
C18 C19 H19F 109.5 . . ?
H19D C19 H19E 109.5 . . ?
H19D C19 H19F 109.5 . . ?
H19E C19 H19F 109.5 . . ?
C21 C20 Ru1 71.26(18) . . ?
C21 C20 C26 122.9(4) . . ?
C25 C20 Ru1 69.36(18) . . ?
C25 C20 C21 118.2(3) . . ?
C25 C20 C26 118.9(4) . . ?
C26 C20 Ru1 129.5(3) . . ?
Ru1 C21 H21 131.6 . . ?
C20 C21 Ru1 71.34(18) . . ?
C20 C21 H21 120.0 . . ?
C22 C21 Ru1 69.87(17) . . ?
C22 C21 C20 119.9(3) . . ?
C22 C21 H21 120.0 . . ?
Ru1 C22 H22 127.8 . . ?
C21 C22 Ru1 73.26(19) . . ?
C21 C22 H22 118.6 . . ?
C21 C22 C23 122.7(3) . . ?
C23 C22 Ru1 72.59(17) . . ?
C23 C22 H22 118.6 . . ?
C22 C23 Ru1 69.72(17) . . ?
C22 C23 C29 121.7(3) . . ?
C24 C23 Ru1 69.58(17) . . ?
C24 C23 C22 116.7(3) . . ?
C24 C23 C29 121.6(3) . . ?
C29 C23 Ru1 129.0(2) . . ?
Ru1 C24 H24 129.1 . . ?
C23 C24 Ru1 73.10(17) . . ?
C23 C24 H24 119.2 . . ?
C23 C24 C25 121.5(3) . . ?
C25 C24 Ru1 70.98(18) . . ?
C25 C24 H24 119.2 . . ?
Ru1 C25 H25 128.4 . . ?
C20 C25 Ru1 73.37(18) . . ?
C20 C25 C24 120.9(3) . . ?
C20 C25 H25 119.5 . . ?
C24 C25 Ru1 70.95(18) . . ?
C24 C25 H25 119.5 . . ?
C20 C26 H26 107.7 . . ?
C20 C26 C27 108.6(3) . . ?
C27 C26 H26 107.7 . . ?
C28 C26 C20 113.2(4) . . ?
C28 C26 H26 107.7 . . ?
C28 C26 C27 111.6(4) . . ?
C26 C27 H27G 109.5 . . ?
C26 C27 H27H 109.5 . . ?
C26 C27 H27I 109.5 . . ?
H27G C27 H27H 109.5 . . ?
H27G C27 H27I 109.5 . . ?
H27H C27 H27I 109.5 . . ?
C26 C28 H28G 109.5 . . ?
C26 C28 H28H 109.5 . . ?
C26 C28 H28I 109.5 . . ?
H28G C28 H28H 109.5 . . ?
H28G C28 H28I 109.5 . . ?
H28H C28 H28I 109.5 . . ?
C23 C29 H29D 109.5 . . ?
C23 C29 H29E 109.5 . . ?
C23 C29 H29F 109.5 . . ?
H29D C29 H29E 109.5 . . ?
H29D C29 H29F 109.5 . . ?
H29E C29 H29F 109.5 . . ?
S1B Ru1B Cl1B 87.39(3) . . ?
N1B Ru1B Cl1B 83.42(7) . . ?
N1B Ru1B S1B 82.04(7) . . ?
N1B Ru1B C20B 146.29(11) . . ?
N1B Ru1B C21B 112.01(11) . . ?
N1B Ru1B C22B 92.95(11) . . ?
N1B Ru1B C23B 100.63(11) . . ?
N1B Ru1B C24B 131.13(11) . . ?
N1B Ru1B C25B 168.89(11) . . ?
C20B Ru1B Cl1B 90.04(9) . . ?
C20B Ru1B S1B 130.82(9) . . ?
C21B Ru1B Cl1B 100.65(9) . . ?
C21B Ru1B S1B 164.37(9) . . ?
C21B Ru1B C20B 36.97(12) . . ?
C22B Ru1B Cl1B 131.89(9) . . ?
C22B Ru1B S1B 139.77(10) . . ?
C22B Ru1B C20B 67.28(13) . . ?
C22B Ru1B C21B 37.25(13) . . ?
C22B Ru1B C23B 37.84(12) . . ?
C22B Ru1B C25B 79.91(12) . . ?
C23B Ru1B Cl1B 168.58(9) . . ?
C23B Ru1B S1B 103.69(9) . . ?
C23B Ru1B C20B 80.67(12) . . ?
C23B Ru1B C21B 67.93(12) . . ?
C24B Ru1B Cl1B 143.32(9) . . ?
C24B Ru1B S1B 86.25(8) . . ?
C24B Ru1B C20B 67.73(12) . . ?
C24B Ru1B C21B 79.28(12) . . ?
C24B Ru1B C22B 67.22(12) . . ?
C24B Ru1B C23B 37.41(12) . . ?
C24B Ru1B C25B 38.08(13) . . ?
C25B Ru1B Cl1B 107.68(10) . . ?
C25B Ru1B S1B 97.87(9) . . ?
C25B Ru1B C20B 37.32(13) . . ?
C25B Ru1B C21B 67.00(12) . . ?
C25B Ru1B C23B 68.53(12) . . ?
C17B S1B Ru1B 99.40(10) . . ?
C13B O1B C16B 116.6(3) . . ?
N2B N1B Ru1B 117.42(17) . . ?
C3B N1B Ru1B 134.1(2) . . ?
C3B N1B N2B 108.3(2) . . ?
N1B N2B C1B 112.8(2) . . ?
C17B N2B N1B 120.7(2) . . ?
C17B N2B C1B 126.3(3) . . ?
C17B N3B H3B 117.5 . . ?
C17B N3B C18B 125.0(3) . . ?
C18B N3B H3B 117.5 . . ?
N2B C1B H1B 109.9 . . ?
N2B C1B C2B 100.9(2) . . ?
N2B C1B C10B 111.9(2) . . ?
C2B C1B H1B 109.9 . . ?
C10B C1B H1B 109.9 . . ?
C10B C1B C2B 114.0(3) . . ?
C1B C2B H2BA 110.9 . . ?
C1B C2B H2BB 110.9 . . ?
H2BA C2B H2BB 109.0 . . ?
C3B C2B C1B 104.1(2) . . ?
C3B C2B H2BA 110.9 . . ?
C3B C2B H2BB 110.9 . . ?
N1B C3B C2B 113.3(3) . . ?
N1B C3B C4B 125.7(3) . . ?
C4B C3B C2B 120.9(2) . . ?
C5B C4B C3B 118.0(3) . . ?
C9B C4B C3B 121.7(3) . . ?
C9B C4B C5B 120.2(3) . . ?
C4B C5B H5B 120.0 . . ?
C6B C5B C4B 120.0(3) . . ?
C6B C5B H5B 120.0 . . ?
C5B C6B H6B 120.3 . . ?
C7B C6B C5B 119.3(3) . . ?
C7B C6B H6B 120.3 . . ?
C6B C7B H7B 119.6 . . ?
C8B C7B C6B 120.8(3) . . ?
C8B C7B H7B 119.6 . . ?
C7B C8B H8B 119.7 . . ?
C7B C8B C9B 120.5(4) . . ?
C9B C8B H8B 119.7 . . ?
C4B C9B C8B 119.0(3) . . ?
C4B C9B H9B 120.5 . . ?
C8B C9B H9B 120.5 . . ?
C11B C10B C1B 121.4(3) . . ?
C15B C10B C1B 119.8(3) . . ?
C15B C10B C11B 118.7(3) . . ?
C10B C11B H11B 119.9 . . ?
C12B C11B C10B 120.2(3) . . ?
C12B C11B H11B 119.9 . . ?
C11B C12B H12B 119.8 . . ?
C11B C12B C13B 120.3(3) . . ?
C13B C12B H12B 119.8 . . ?
O1B C13B C12B 115.4(3) . . ?
O1B C13B C14B 124.6(3) . . ?
C14B C13B C12B 120.0(3) . . ?
C13B C14B H14B 120.5 . . ?
C13B C14B C15B 118.9(3) . . ?
C15B C14B H14B 120.5 . . ?
C10B C15B C14B 121.6(3) . . ?
C10B C15B H15B 119.2 . . ?
C14B C15B H15B 119.2 . . ?
O1B C16B H16A 109.5 . . ?
O1B C16B H16B 109.5 . . ?
O1B C16B H16C 109.5 . . ?
H16A C16B H16B 109.5 . . ?
H16A C16B H16C 109.5 . . ?
H16B C16B H16C 109.5 . . ?
N2B C17B S1B 120.3(2) . . ?
N3B C17B S1B 123.1(2) . . ?
N3B C17B N2B 116.6(3) . . ?
N3B C18B H18A 110.0 . . ?
N3B C18B H18B 110.0 . . ?
N3B C18B C19B 108.6(2) . . ?
H18A C18B H18B 108.4 . . ?
C19B C18B H18A 110.0 . . ?
C19B C18B H18B 110.0 . . ?
C18B C19B H19A 109.5 . . ?
C18B C19B H19B 109.5 . . ?
C18B C19B H19C 109.5 . . ?
H19A C19B H19B 109.5 . . ?
H19A C19B H19C 109.5 . . ?
H19B C19B H19C 109.5 . . ?
C21B C20B Ru1B 71.07(18) . . ?
C21B C20B C25B 118.6(3) . . ?
C21B C20B C26B 114.0(4) . . ?
C21B C20B C26C 130.7(5) . . ?
C25B C20B Ru1B 69.29(17) . . ?
C25B C20B C26B 127.4(4) . . ?
C25B C20B C26C 110.6(5) . . ?
C26B C20B Ru1B 131.0(3) . . ?
C26C C20B Ru1B 129.1(5) . . ?
Ru1B C21B H21B 131.5 . . ?
C20B C21B Ru1B 71.97(17) . . ?
C20B C21B H21B 119.9 . . ?
C22B C21B Ru1B 69.47(17) . . ?
C22B C21B C20B 120.2(3) . . ?
C22B C21B H21B 119.9 . . ?
Ru1B C22B H22B 127.5 . . ?
C21B C22B Ru1B 73.28(18) . . ?
C21B C22B H22B 118.8 . . ?
C21B C22B C23B 122.4(3) . . ?
C23B C22B Ru1B 72.60(17) . . ?
C23B C22B H22B 118.8 . . ?
C22B C23B Ru1B 69.55(17) . . ?
C22B C23B C29B 121.4(3) . . ?
C24B C23B Ru1B 69.37(17) . . ?
C24B C23B C22B 116.2(3) . . ?
C24B C23B C29B 122.3(3) . . ?
C29B C23B Ru1B 129.3(2) . . ?
Ru1B C24B H24B 128.9 . . ?
C23B C24B Ru1B 73.22(18) . . ?
C23B C24B H24B 118.7 . . ?
C23B C24B C25B 122.5(3) . . ?
C25B C24B Ru1B 71.62(18) . . ?
C25B C24B H24B 118.7 . . ?
Ru1B C25B H25B 128.5 . . ?
C20B C25B Ru1B 73.39(18) . . ?
C20B C25B C24B 120.0(3) . . ?
C20B C25B H25B 120.0 . . ?
C24B C25B Ru1B 70.30(18) . . ?
C24B C25B H25B 120.0 . . ?
C20B C26B H26B 108.7 . . ?
C27B C26B C20B 110.4(4) . . ?
C27B C26B H26B 108.7 . . ?
C27B C26B C28B 111.0(5) . . ?
C28B C26B C20B 109.4(5) . . ?
C28B C26B H26B 108.7 . . ?
C20B C26C H26C 109.5 . . ?
C27C C26C C20B 107.6(8) . . ?
C27C C26C H26C 109.5 . . ?
C27C C26C C28C 111.1(9) . . ?
C28C C26C C20B 109.7(8) . . ?
C28C C26C H26C 109.5 . . ?
C26B C27B H27A 109.5 . . ?
C26B C27B H27B 109.5 . . ?
C26B C27B H27C 109.5 . . ?
H27A C27B H27B 109.5 . . ?
H27A C27B H27C 109.5 . . ?
H27B C27B H27C 109.5 . . ?
C26C C27C H27D 109.5 . . ?
C26C C27C H27E 109.5 . . ?
C26C C27C H27F 109.5 . . ?
H27D C27C H27E 109.5 . . ?
H27D C27C H27F 109.5 . . ?
H27E C27C H27F 109.5 . . ?
C26B C28B H28A 109.5 . . ?
C26B C28B H28B 109.5 . . ?
C26B C28B H28C 109.5 . . ?
H28A C28B H28B 109.5 . . ?
H28A C28B H28C 109.5 . . ?
H28B C28B H28C 109.5 . . ?
C26C C28C H28D 109.5 . . ?
C26C C28C H28E 109.5 . . ?
C26C C28C H28F 109.5 . . ?
H28D C28C H28E 109.5 . . ?
H28D C28C H28F 109.5 . . ?
H28E C28C H28F 109.5 . . ?
C23B C29B H29A 109.5 . . ?
C23B C29B H29B 109.5 . . ?
C23B C29B H29C 109.5 . . ?
H29A C29B H29B 109.5 . . ?
H29A C29B H29C 109.5 . . ?
H29B C29B H29C 109.5 . . ?
H2C O2 H2D 104.5 . . ?
H2BC O2B H2BD 104.5 . . ?

loop_
_geom_bond_atom_site_label_1
_geom_bond_atom_site_label_2
_geom_bond_distance
_geom_bond_site_symmetry_2
_geom_bond_publ_flag
Ru1 Cl1 2.4067(8) . ?
Ru1 S1 2.3637(7) . ?
Ru1 N1 2.106(2) . ?
Ru1 C20 2.228(3) . ?
Ru1 C21 2.227(3) . ?
Ru1 C22 2.183(3) . ?
Ru1 C23 2.221(3) . ?
Ru1 C24 2.175(3) . ?
Ru1 C25 2.176(3) . ?
S1 C17 1.705(3) . ?
O1 C13 1.357(4) . ?
O1 C16 1.429(4) . ?
N1 N2 1.402(3) . ?
N1 C3 1.289(4) . ?
N2 C1 1.485(4) . ?
N2 C17 1.344(4) . ?
N3 H3 0.8800 . ?
N3 C17 1.321(4) . ?
N3 C18 1.462(4) . ?
C1 H1 1.0000 . ?
C1 C2 1.543(4) . ?
C1 C10 1.512(5) . ?
C2 H2A 0.9900 . ?
C2 H2B 0.9900 . ?
C2 C3 1.491(4) . ?
C3 C4 1.478(4) . ?
C4 C5 1.388(5) . ?
C4 C9 1.394(4) . ?
C5 H5 0.9500 . ?
C5 C6 1.393(5) . ?
C6 H6 0.9500 . ?
C6 C7 1.384(5) . ?
C7 H7 0.9500 . ?
C7 C8 1.377(5) . ?
C8 H8 0.9500 . ?
C8 C9 1.388(4) . ?
C9 H9 0.9500 . ?
C10 C11 1.392(4) . ?
C10 C15 1.390(5) . ?
C11 H11 0.9500 . ?
C11 C12 1.392(5) . ?
C12 H12 0.9500 . ?
C12 C13 1.385(6) . ?
C13 C14 1.402(5) . ?
C14 H14 0.9500 . ?
C14 C15 1.381(5) . ?
C15 H15 0.9500 . ?
C16 H16D 0.9800 . ?
C16 H16E 0.9800 . ?
C16 H16F 0.9800 . ?
C18 H18C 0.9900 . ?
C18 H18D 0.9900 . ?
C18 C19 1.518(4) . ?
C19 H19D 0.9800 . ?
C19 H19E 0.9800 . ?
C19 H19F 0.9800 . ?
C20 C21 1.428(5) . ?
C20 C25 1.408(5) . ?
C20 C26 1.522(5) . ?
C21 H21 0.9500 . ?
C21 C22 1.395(6) . ?
C22 H22 0.9500 . ?
C22 C23 1.423(5) . ?
C23 C24 1.407(4) . ?
C23 C29 1.507(5) . ?
C24 H24 0.9500 . ?
C24 C25 1.419(5) . ?
C25 H25 0.9500 . ?
C26 H26 1.0000 . ?
C26 C27 1.543(5) . ?
C26 C28 1.518(7) . ?
C27 H27G 0.9800 . ?
C27 H27H 0.9800 . ?
C27 H27I 0.9800 . ?
C28 H28G 0.9800 . ?
C28 H28H 0.9800 . ?
C28 H28I 0.9800 . ?
C29 H29D 0.9800 . ?
C29 H29E 0.9800 . ?
C29 H29F 0.9800 . ?
Ru1B Cl1B 2.4051(8) . ?
Ru1B S1B 2.3672(8) . ?
Ru1B N1B 2.097(2) . ?
Ru1B C20B 2.241(3) . ?
Ru1B C21B 2.229(3) . ?
Ru1B C22B 2.180(3) . ?
Ru1B C23B 2.220(3) . ?
Ru1B C24B 2.170(3) . ?
Ru1B C25B 2.187(3) . ?
S1B C17B 1.707(3) . ?
O1B C13B 1.367(4) . ?
O1B C16B 1.432(4) . ?
N1B N2B 1.402(3) . ?
N1B C3B 1.295(4) . ?
N2B C1B 1.484(4) . ?
N2B C17B 1.346(4) . ?
N3B H3B 0.8800 . ?
N3B C17B 1.332(4) . ?
N3B C18B 1.457(4) . ?
C1B H1B 1.0000 . ?
C1B C2B 1.536(4) . ?
C1B C10B 1.514(4) . ?
C2B H2BA 0.9900 . ?
C2B H2BB 0.9900 . ?
C2B C3B 1.495(4) . ?
C3B C4B 1.469(4) . ?
C4B C5B 1.396(4) . ?
C4B C9B 1.393(5) . ?
C5B H5B 0.9500 . ?
C5B C6B 1.392(5) . ?
C6B H6B 0.9500 . ?
C6B C7B 1.384(6) . ?
C7B H7B 0.9500 . ?
C7B C8B 1.375(6) . ?
C8B H8B 0.9500 . ?
C8B C9B 1.394(5) . ?
C9B H9B 0.9500 . ?
C10B C11B 1.398(5) . ?
C10B C15B 1.387(4) . ?
C11B H11B 0.9500 . ?
C11B C12B 1.383(5) . ?
C12B H12B 0.9500 . ?
C12B C13B 1.398(5) . ?
C13B C14B 1.387(4) . ?
C14B H14B 0.9500 . ?
C14B C15B 1.394(4) . ?
C15B H15B 0.9500 . ?
C16B H16A 0.9800 . ?
C16B H16B 0.9800 . ?
C16B H16C 0.9800 . ?
C18B H18A 0.9900 . ?
C18B H18B 0.9900 . ?
C18B C19B 1.505(4) . ?
C19B H19A 0.9800 . ?
C19B H19B 0.9800 . ?
C19B H19C 0.9800 . ?
C20B C21B 1.417(5) . ?
C20B C25B 1.418(5) . ?
C20B C26B 1.529(7) . ?
C20B C26C 1.538(10) . ?
C21B H21B 0.9500 . ?
C21B C22B 1.409(5) . ?
C22B H22B 0.9500 . ?
C22B C23B 1.427(5) . ?
C23B C24B 1.409(4) . ?
C23B C29B 1.498(5) . ?
C24B H24B 0.9500 . ?
C24B C25B 1.421(5) . ?
C25B H25B 0.9500 . ?
C26B H26B 1.0000 . ?
C26B C27B 1.520(7) . ?
C26B C28B 1.525(7) . ?
C26C H26C 1.0000 . ?
C26C C27C 1.523(10) . ?
C26C C28C 1.533(10) . ?
C27B H27A 0.9800 . ?
C27B H27B 0.9800 . ?
C27B H27C 0.9800 . ?
C27C H27D 0.9800 . ?
C27C H27E 0.9800 . ?
C27C H27F 0.9800 . ?
C28B H28A 0.9800 . ?
C28B H28B 0.9800 . ?
C28B H28C 0.9800 . ?
C28C H28D 0.9800 . ?
C28C H28E 0.9800 . ?
C28C H28F 0.9800 . ?
C29B H29A 0.9800 . ?
C29B H29B 0.9800 . ?
C29B H29C 0.9800 . ?
O2 H2C 0.8722 . ?
O2 H2D 0.8687 . ?
O2B H2BC 0.8706 . ?
O2B H2BD 0.8703 . ?

loop_
_geom_hbond_atom_site_label_D
_geom_hbond_atom_site_label_H
_geom_hbond_atom_site_label_A
_geom_hbond_distance_DH
_geom_hbond_distance_HA
_geom_hbond_distance_DA
_geom_hbond_angle_DHA
_geom_hbond_site_symmetry_A
_geom_hbond_publ_flag
N3 H3 Cl2 0.88 2.45 3.163(3) 138.7 . yes
N3B H3B Cl2B 0.88 2.42 3.156(3) 141.3 . yes
O2 H2C Cl2 0.87 2.36 3.230(3) 175.1 . yes
O2 H2D Cl2B 0.87 2.35 3.202(3) 165.9 . yes
O2B H2BC Cl2 0.87 2.33 3.198(3) 171.7 . yes
O2B H2BD Cl2B 0.87 2.38 3.236(3) 167.6 . yes

loop_
_geom_torsion_atom_site_label_1
_geom_torsion_atom_site_label_2
_geom_torsion_atom_site_label_3
_geom_torsion_atom_site_label_4
_geom_torsion
_geom_torsion_site_symmetry_1
_geom_torsion_site_symmetry_2
_geom_torsion_site_symmetry_3
_geom_torsion_site_symmetry_4
_geom_torsion_publ_flag
Ru1 S1 C17 N2 3.3(3) . . . . ?
Ru1 S1 C17 N3 -177.2(3) . . . . ?
Ru1 N1 N2 C1 -170.0(2) . . . . ?
Ru1 N1 N2 C17 5.9(4) . . . . ?
Ru1 N1 C3 C2 174.5(2) . . . . ?
Ru1 N1 C3 C4 -4.1(5) . . . . ?
Ru1 C20 C21 C22 52.2(3) . . . . ?
Ru1 C20 C25 C24 -54.8(3) . . . . ?
Ru1 C20 C26 C27 -156.9(4) . . . . ?
Ru1 C20 C26 C28 78.5(5) . . . . ?
Ru1 C21 C22 C23 55.6(3) . . . . ?
Ru1 C22 C23 C24 53.0(2) . . . . ?
Ru1 C22 C23 C29 -124.1(3) . . . . ?
Ru1 C23 C24 C25 54.1(3) . . . . ?
Ru1 C24 C25 C20 56.0(3) . . . . ?
O1 C13 C14 C15 178.5(3) . . . . ?
N1 N2 C1 C2 -8.0(3) . . . . ?
N1 N2 C1 C10 113.3(3) . . . . ?
N1 N2 C17 S1 -6.3(4) . . . . ?
N1 N2 C17 N3 174.2(3) . . . . ?
N1 C3 C4 C5 60.4(4) . . . . ?
N1 C3 C4 C9 -124.3(3) . . . . ?
N2 N1 C3 C2 0.6(3) . . . . ?
N2 N1 C3 C4 -178.0(3) . . . . ?
N2 C1 C2 C3 7.5(3) . . . . ?
N2 C1 C10 C11 136.8(3) . . . . ?
N2 C1 C10 C15 -46.6(4) . . . . ?
C1 N2 C17 S1 169.1(2) . . . . ?
C1 N2 C17 N3 -10.4(5) . . . . ?
C1 C2 C3 N1 -5.5(3) . . . . ?
C1 C2 C3 C4 173.1(3) . . . . ?
C1 C10 C11 C12 174.7(3) . . . . ?
C1 C10 C15 C14 -175.0(3) . . . . ?
C2 C1 C10 C11 -109.9(3) . . . . ?
C2 C1 C10 C15 66.7(4) . . . . ?
C2 C3 C4 C5 -118.0(3) . . . . ?
C2 C3 C4 C9 57.2(4) . . . . ?
C3 N1 N2 C1 5.1(3) . . . . ?
C3 N1 N2 C17 -179.0(3) . . . . ?
C3 C4 C5 C6 175.9(3) . . . . ?
C3 C4 C9 C8 -177.4(3) . . . . ?
C4 C5 C6 C7 0.5(5) . . . . ?
C5 C4 C9 C8 -2.1(5) . . . . ?
C5 C6 C7 C8 -0.4(6) . . . . ?
C6 C7 C8 C9 -0.9(5) . . . . ?
C7 C8 C9 C4 2.1(5) . . . . ?
C9 C4 C5 C6 0.7(5) . . . . ?
C10 C1 C2 C3 -112.3(3) . . . . ?
C10 C11 C12 C13 0.1(5) . . . . ?
C11 C10 C15 C14 1.6(5) . . . . ?
C11 C12 C13 O1 -178.9(3) . . . . ?
C11 C12 C13 C14 2.1(5) . . . . ?
C12 C13 C14 C15 -2.4(6) . . . . ?
C13 C14 C15 C10 0.5(6) . . . . ?
C15 C10 C11 C12 -2.0(5) . . . . ?
C16 O1 C13 C12 9.2(5) . . . . ?
C16 O1 C13 C14 -171.7(3) . . . . ?
C17 N2 C1 C2 176.3(3) . . . . ?
C17 N2 C1 C10 -62.3(4) . . . . ?
C17 N3 C18 C19 -144.2(3) . . . . ?
C18 N3 C17 S1 -8.4(5) . . . . ?
C18 N3 C17 N2 171.1(3) . . . . ?
C20 C21 C22 Ru1 -52.8(3) . . . . ?
C20 C21 C22 C23 2.8(5) . . . . ?
C21 C20 C25 Ru1 53.8(3) . . . . ?
C21 C20 C25 C24 -1.1(5) . . . . ?
C21 C20 C26 C27 110.9(4) . . . . ?
C21 C20 C26 C28 -13.6(6) . . . . ?
C21 C22 C23 Ru1 -55.9(3) . . . . ?
C21 C22 C23 C24 -2.9(4) . . . . ?
C21 C22 C23 C29 -180.0(3) . . . . ?
C22 C23 C24 Ru1 -53.0(2) . . . . ?
C22 C23 C24 C25 1.1(4) . . . . ?
C23 C24 C25 Ru1 -55.1(3) . . . . ?
C23 C24 C25 C20 0.9(5) . . . . ?
C25 C20 C21 Ru1 -52.9(3) . . . . ?
C25 C20 C21 C22 -0.7(5) . . . . ?
C25 C20 C26 C27 -70.7(5) . . . . ?
C25 C20 C26 C28 164.8(4) . . . . ?
C26 C20 C21 Ru1 125.5(3) . . . . ?
C26 C20 C21 C22 177.7(3) . . . . ?
C26 C20 C25 Ru1 -124.7(3) . . . . ?
C26 C20 C25 C24 -179.5(3) . . . . ?
C29 C23 C24 Ru1 124.0(3) . . . . ?
C29 C23 C24 C25 178.1(3) . . . . ?
Ru1B S1B C17B N2B -4.1(3) . . . . ?
Ru1B S1B C17B N3B 176.0(2) . . . . ?
Ru1B N1B N2B C1B 171.77(19) . . . . ?
Ru1B N1B N2B C17B -2.6(4) . . . . ?
Ru1B N1B C3B C2B -176.3(2) . . . . ?
Ru1B N1B C3B C4B 1.9(5) . . . . ?
Ru1B C20B C21B C22B -52.0(3) . . . . ?
Ru1B C20B C25B C24B 54.7(2) . . . . ?
Ru1B C20B C26B C27B 78.8(6) . . . . ?
Ru1B C20B C26B C28B -158.8(4) . . . . ?
Ru1B C20B C26C C27C -83.8(10) . . . . ?
Ru1B C20B C26C C28C 155.2(7) . . . . ?
Ru1B C21B C22B C23B -55.9(3) . . . . ?
Ru1B C22B C23B C24B -52.9(2) . . . . ?
Ru1B C22B C23B C29B 124.4(3) . . . . ?
Ru1B C23B C24B C25B -54.4(3) . . . . ?
Ru1B C24B C25B C20B -56.2(2) . . . . ?
O1B C13B C14B C15B 178.5(3) . . . . ?
N1B N2B C1B C2B 7.7(3) . . . . ?
N1B N2B C1B C10B -113.9(3) . . . . ?
N1B N2B C17B S1B 4.8(4) . . . . ?
N1B N2B C17B N3B -175.2(3) . . . . ?
N1B C3B C4B C5B 127.2(3) . . . . ?
N1B C3B C4B C9B -57.4(4) . . . . ?
N2B N1B C3B C2B -0.4(3) . . . . ?
N2B N1B C3B C4B 177.9(3) . . . . ?
N2B C1B C2B C3B -7.1(3) . . . . ?
N2B C1B C10B C11B 47.8(4) . . . . ?
N2B C1B C10B C15B -135.6(3) . . . . ?
C1B N2B C17B S1B -168.8(2) . . . . ?
C1B N2B C17B N3B 11.2(5) . . . . ?
C1B C2B C3B N1B 5.1(3) . . . . ?
C1B C2B C3B C4B -173.2(3) . . . . ?
C1B C10B C11B C12B 174.5(3) . . . . ?
C1B C10B C15B C14B -174.2(3) . . . . ?
C2B C1B C10B C11B -65.8(4) . . . . ?
C2B C1B C10B C15B 110.7(3) . . . . ?
C2B C3B C4B C5B -54.7(4) . . . . ?
C2B C3B C4B C9B 120.8(3) . . . . ?
C3B N1B N2B C1B -5.0(3) . . . . ?
C3B N1B N2B C17B -179.4(3) . . . . ?
C3B C4B C5B C6B 178.0(3) . . . . ?
C3B C4B C9B C8B -176.6(3) . . . . ?
C4B C5B C6B C7B -1.9(5) . . . . ?
C5B C4B C9B C8B -1.2(5) . . . . ?
C5B C6B C7B C8B 0.1(5) . . . . ?
C6B C7B C8B C9B 1.2(5) . . . . ?
C7B C8B C9B C4B -0.6(5) . . . . ?
C9B C4B C5B C6B 2.5(5) . . . . ?
C10B C1B C2B C3B 112.9(3) . . . . ?
C10B C11B C12B C13B -0.2(5) . . . . ?
C11B C10B C15B C14B 2.5(4) . . . . ?
C11B C12B C13B O1B -178.1(3) . . . . ?
C11B C12B C13B C14B 2.2(5) . . . . ?
C12B C13B C14B C15B -1.8(4) . . . . ?
C13B C14B C15B C10B -0.5(4) . . . . ?
C15B C10B C11B C12B -2.1(4) . . . . ?
C16B O1B C13B C12B 173.5(3) . . . . ?
C16B O1B C13B C14B -6.7(4) . . . . ?
C17B N2B C1B C2B -178.3(3) . . . . ?
C17B N2B C1B C10B 60.1(4) . . . . ?
C17B N3B C18B C19B 141.9(3) . . . . ?
C18B N3B C17B S1B 9.6(5) . . . . ?
C18B N3B C17B N2B -170.3(3) . . . . ?
C20B C21B C22B Ru1B 53.1(3) . . . . ?
C20B C21B C22B C23B -2.8(4) . . . . ?
C21B C20B C25B Ru1B -53.0(3) . . . . ?
C21B C20B C25B C24B 1.7(4) . . . . ?
C21B C20B C26B C27B 164.0(4) . . . . ?
C21B C20B C26B C28B -73.6(6) . . . . ?
C21B C20B C26C C27C 14.6(12) . . . . ?
C21B C20B C26C C28C -106.3(8) . . . . ?
C21B C22B C23B Ru1B 56.2(3) . . . . ?
C21B C22B C23B C24B 3.3(4) . . . . ?
C21B C22B C23B C29B -179.4(3) . . . . ?
C22B C23B C24B Ru1B 53.0(2) . . . . ?
C22B C23B C24B C25B -1.3(4) . . . . ?
C23B C24B C25B Ru1B 55.1(3) . . . . ?
C23B C24B C25B C20B -1.1(4) . . . . ?
C25B C20B C21B Ru1B 52.2(2) . . . . ?
C25B C20B C21B C22B 0.2(4) . . . . ?
C25B C20B C26B C27B -15.5(7) . . . . ?
C25B C20B C26B C28B 106.9(5) . . . . ?
C25B C20B C26C C27C -163.4(7) . . . . ?
C25B C20B C26C C28C 75.6(9) . . . . ?
C26B C20B C21B Ru1B -127.3(4) . . . . ?
C26B C20B C21B C22B -179.3(4) . . . . ?
C26B C20B C25B Ru1B 126.4(4) . . . . ?
C26B C20B C25B C24B -178.9(4) . . . . ?
C26C C20B C21B Ru1B -125.7(7) . . . . ?
C26C C20B C21B C22B -177.7(7) . . . . ?
C26C C20B C25B Ru1B 125.3(5) . . . . ?
C26C C20B C25B C24B 180.0(6) . . . . ?
C29B C23B C24B Ru1B -124.3(3) . . . . ?
C29B C23B C24B C25B -178.7(3) . . . . ?

loop_
_exptl_oxdiff_crystal_face_indexfrac_h
_exptl_oxdiff_crystal_face_indexfrac_k
_exptl_oxdiff_crystal_face_indexfrac_l
_exptl_oxdiff_crystal_face_x
_exptl_oxdiff_crystal_face_y
_exptl_oxdiff_crystal_face_z
1.9944 -0.0003 -0.9973 0.1459 -0.0762 0.0445
-1.9994 0.0017 0.9956 -0.1462 0.0764 -0.0443
0.0007 0.9985 -2.0061 -0.0234 0.0008 0.1823
-0.0007 -0.9985 2.0061 0.0234 -0.0008 -0.1823
-0.0007 -0.0007 -0.9984 0.0233 0.0311 0.0282
0.0007 0.0007 0.9984 -0.0233 -0.0311 -0.0282
-1.0055 -2.0015 -1.9795 0.1255 0.2385 -0.2037
